data_7132173
loop_
_publ_author_name
'de Munnik, Mariska'
'Lithgow, Jasper'
'Brewitz, Lennart'
'Christensen, Kirsten'
'Bates, Robert H.'
'Rodr\'iguez Miquel, Beatriz'
'Schofield, Christopher J.'

_publ_section_title
;
 \a\b,\a&#x2032;\b&#x2032;-Diepoxyketones are Mechanism-Based Inhibitors
 of Nucleophilic Cysteine Enzymes
;
_journal_name_full 'Chemical Communications'
_journal_paper_doi 10.1039/D3CC02932H
_journal_year 2023
_chemical_formula_moiety 'C17 H14 O3'
_chemical_formula_sum 'C17 H14 O3'
_chemical_formula_weight 266.30
_chemical_melting_point ?
_space_group_IT_number 15
_space_group_name_Hall '-C 2yc'
_space_group_name_H-M_alt 'C 1 2/c 1'
_symmetry_cell_setting monoclinic
_symmetry_space_group_name_Hall '-C 2yc'
_symmetry_space_group_name_H-M 'C 1 2/c 1'
_atom_sites_solution_hydrogens difmap
_atom_sites_solution_primary other
_audit_creation_date 2022-03-10
_audit_creation_method 'CRYSTALS_ver_*****_build_8199 '
_audit_update_record
;
2023-05-10 deposited with the CCDC.	2023-10-01 downloaded from the CCDC.
;
_cell_angle_alpha 90
_cell_angle_beta 92.7637(11)
_cell_angle_gamma 90
_cell_formula_units_Z 4
_cell_length_a 28.7921(3)
_cell_length_b 5.34270(10)
_cell_length_c 8.59030(10)
_cell_measurement_reflns_used 12422
_cell_measurement_temperature 150
_cell_measurement_theta_max 76.15
_cell_measurement_theta_min 5.89
_cell_volume 1319.89(3)
_computing_cell_refinement
; 
 CrysAlisPro (Rigaku Oxford Diffraction, 2017) 
;
_computing_data_collection 'SuperNova, (Oxford Diffraction, 2010)'
_computing_data_reduction
; 
 CrysAlisPro (Rigaku Oxford Diffraction, 2017) 
;
_computing_molecular_graphics 'CAMERON (Watkin et al., 1996)'
_computing_publication_material 'CRYSTALS (Betteridge et al., 2003)'
_computing_structure_refinement 'CRYSTALS (Betteridge et al., 2003)'
_computing_structure_solution 'Superflip (Palatinus & Chapuis, 2007)'
_diffrn_ambient_temperature 150
_diffrn_measured_fraction_theta_full 0.999
_diffrn_measured_fraction_theta_max 0.999
_diffrn_measurement_device Area
_diffrn_measurement_device_type 'Oxford Diffraction SuperNova'
_diffrn_measurement_method \w
_diffrn_radiation_monochromator 'focussing mirrors'
_diffrn_radiation_type 'Cu K\a'
_diffrn_radiation_wavelength 1.54184
_diffrn_reflns_av_R_equivalents 0.024
_diffrn_reflns_av_sigmaI/netI 0.0233
_diffrn_reflns_av_unetI/netI 0.023
_diffrn_reflns_limit_h_max 36
_diffrn_reflns_limit_h_min -36
_diffrn_reflns_limit_k_max 6
_diffrn_reflns_limit_k_min -6
_diffrn_reflns_limit_l_max 10
_diffrn_reflns_limit_l_min -10
_diffrn_reflns_number 16701
_diffrn_reflns_theta_full 75.928
_diffrn_reflns_theta_max 75.928
_diffrn_reflns_theta_min 3.073
_diffrn_standards_number 0
_exptl_absorpt_coefficient_mu 0.742
_exptl_absorpt_correction_T_max 0.99
_exptl_absorpt_correction_T_min 0.71
_exptl_absorpt_correction_type multi-scan
_exptl_absorpt_process_details
; 
 CrysAlisPro (Rigaku Oxford Diffraction, 2017) 
;
_exptl_crystal_colour clear_pale_yellow
_exptl_crystal_density_diffrn 1.340
_exptl_crystal_density_meas ?
_exptl_crystal_density_method 'not measured'
_exptl_crystal_description lath
_exptl_crystal_F_000 560
_exptl_crystal_size_max 0.28
_exptl_crystal_size_mid 0.11
_exptl_crystal_size_min 0.02
_refine_diff_density_max 0.25
_refine_diff_density_min -0.13
_refine_ls_extinction_coef 12(2)
_refine_ls_extinction_method 'Larson (1970), Equation 22'
_refine_ls_goodness_of_fit_ref 0.9994
_refine_ls_hydrogen_treatment constr
_refine_ls_matrix_type full
_refine_ls_number_parameters 93
_refine_ls_number_reflns 1381
_refine_ls_number_restraints 0
_refine_ls_R_factor_all 0.0303
_refine_ls_R_factor_gt 0.0294
_refine_ls_shift/su_max 0.0008274
_refine_ls_shift/su_mean 0.0000881
_refine_ls_structure_factor_coef Fsqd
_refine_ls_weighting_details
;
 Method= Modified Sheldrick 
 w=1/[\s^2^(F^2^) + ( 0.04P)^2^ + 0.72P] 
 ,where P=(max(Fo^2^,0) + 2Fc^2^)/3 
;
_refine_ls_weighting_scheme calc
_refine_ls_wR_factor_all 0.0786
_refine_ls_wR_factor_gt 0.0777
_refine_ls_wR_factor_ref 0.0786
_reflns_limit_h_max 36
_reflns_limit_h_min -35
_reflns_limit_k_max 6
_reflns_limit_k_min 0
_reflns_limit_l_max 10
_reflns_limit_l_min 0
_reflns_number_gt 1323
_reflns_number_total 1381
_reflns_threshold_expression I>2.0\s(I)
_oxford_diffrn_Wilson_B_factor 2.23
_oxford_diffrn_Wilson_scale 0.03
_oxford_refine_ls_scale 5.42(15)
_oxford_structure_analysis_title 7581
_cod_data_source_file d3cc02932h2.cif
_cod_data_source_block 1
_cod_depositor_comments
;
The following automatic conversions were performed:

data item '_chemical_melting_point' value 'not measured' was changed
to '?' -- the value is undefined or not given.

data item '_exptl_crystal_density_meas' value 'not measured' was
changed to '?' -- the value is perceived as not measured.

Automatic conversion script
Id: cif_fix_values 8170 2020-07-09 18:12:32Z antanas 
;
_cod_original_sg_symbol_H-M 'C 2/c '
_cod_database_code 7132173
_oxford_refine_reflns_threshold_expression I>-10.0\s(I)
_refine_ls_r_factor_ref 0.0303
_reflns_number_all 1381

loop_
_symmetry_equiv_pos_as_xyz
x,y,z
-x,-y,-z
x+1/2,y+1/2,z
-x+1/2,-y+1/2,-z
x,-y,z+1/2
-x,y,-z+1/2
x+1/2,-y+1/2,z+1/2
-x+1/2,y+1/2,-z+1/2

loop_
_atom_site_label
_atom_site_type_symbol
_atom_site_fract_x
_atom_site_fract_y
_atom_site_fract_z
_atom_site_U_iso_or_equiv
_atom_site_occupancy
_atom_site_adp_type
_atom_site_refinement_flags_posn
_atom_site_refinement_flags_adp
_atom_site_refinement_flags_occupancy
_atom_site_disorder_assembly
_atom_site_disorder_group
_atom_site_attached_hydrogens
O1 O 0.5000 1.34636(19) 0.7500 0.0357 1.0000 Uani S T . . . .
C2 C 0.5000 1.1199(2) 0.7500 0.0248 1.0000 Uani S T . . . .
C3 C 0.53357(3) 0.97021(17) 0.65934(10) 0.0234 1.0000 Uani . . . . . .
O4 O 0.55058(2) 1.09712(13) 0.52614(7) 0.0273 1.0000 Uani . . . . . .
C5 C 0.58242(3) 1.05439(17) 0.65760(10) 0.0224 1.0000 Uani . . . . . .
C6 C 0.62140(3) 0.88049(17) 0.62998(10) 0.0227 1.0000 Uani . . . . . .
C7 C 0.61459(3) 0.66736(18) 0.53808(10) 0.0267 1.0000 Uani . . . . . .
C8 C 0.65189(4) 0.51494(19) 0.50577(12) 0.0320 1.0000 Uani . . . . . .
C9 C 0.69621(4) 0.5734(2) 0.56569(13) 0.0343 1.0000 Uani . . . . . .
C10 C 0.70317(3) 0.7824(2) 0.65884(12) 0.0334 1.0000 Uani . . . . . .
C11 C 0.66591(3) 0.93643(18) 0.69133(11) 0.0273 1.0000 Uani . . . . . .
H31 H 0.5267 0.7933 0.6468 0.0269 1.0000 Uiso R . . . . .
H51 H 0.5903 1.2064 0.7161 0.0260 1.0000 Uiso R . . . . .
H71 H 0.5840 0.6252 0.4948 0.0320 1.0000 Uiso R . . . . .
H81 H 0.6469 0.3704 0.4411 0.0382 1.0000 Uiso R . . . . .
H91 H 0.7228 0.4678 0.5421 0.0429 1.0000 Uiso R . . . . .
H101 H 0.7341 0.8234 0.7016 0.0405 1.0000 Uiso R . . . . .
H111 H 0.6710 1.0832 0.7567 0.0332 1.0000 Uiso R . . . . .

loop_
_atom_site_aniso_label
_atom_site_aniso_U_11
_atom_site_aniso_U_22
_atom_site_aniso_U_33
_atom_site_aniso_U_23
_atom_site_aniso_U_13
_atom_site_aniso_U_12
O1 0.0337(5) 0.0251(5) 0.0490(6) 0.0000 0.0085(4) 0.0000
C2 0.0206(6) 0.0267(6) 0.0270(6) 0.0000 -0.0016(5) 0.0000
C3 0.0211(4) 0.0253(4) 0.0236(4) 0.0010(3) -0.0004(3) -0.0013(3)
O4 0.0229(3) 0.0361(4) 0.0226(3) 0.0060(3) -0.0013(2) 0.0010(3)
C5 0.0215(4) 0.0240(4) 0.0214(4) 0.0016(3) -0.0009(3) -0.0018(3)
C6 0.0221(4) 0.0244(4) 0.0216(4) 0.0048(3) 0.0019(3) -0.0011(3)
C7 0.0272(4) 0.0277(5) 0.0253(4) 0.0015(4) 0.0012(3) -0.0019(4)
C8 0.0393(6) 0.0265(5) 0.0310(5) 0.0006(4) 0.0082(4) 0.0022(4)
C9 0.0301(5) 0.0338(5) 0.0398(6) 0.0084(4) 0.0106(4) 0.0085(4)
C10 0.0218(4) 0.0383(6) 0.0402(5) 0.0089(4) 0.0015(4) 0.0003(4)
C11 0.0241(5) 0.0278(5) 0.0300(5) 0.0027(4) 0.0002(3) -0.0030(3)

loop_
_atom_type_symbol
_atom_type_scat_dispersion_real
_atom_type_scat_dispersion_imag
_atom_type_scat_Cromer_Mann_a1
_atom_type_scat_Cromer_Mann_b1
_atom_type_scat_Cromer_Mann_a2
_atom_type_scat_Cromer_Mann_b2
_atom_type_scat_Cromer_Mann_a3
_atom_type_scat_Cromer_Mann_b3
_atom_type_scat_Cromer_Mann_a4
_atom_type_scat_Cromer_Mann_b4
_atom_type_scat_Cromer_Mann_c
_atom_type_scat_source
C 0.0181 0.0091 2.3100 20.8439 1.0200 10.2075 1.5886 0.5687 0.8650 51.6512 0.2156 'International Tables Vol C 4.2.6.8 and 6.1.1.4'
H 0.0000 0.0000 0.4930 10.5109 0.3229 26.1257 0.1402 3.1424 0.0408 57.7998 0.0030 'International Tables Vol C 4.2.6.8 and 6.1.1.4'
O 0.0492 0.0322 3.0485 13.2771 2.2868 5.7011 1.5463 0.3239 0.8670 32.9089 0.2508 'International Tables Vol C 4.2.6.8 and 6.1.1.4'

loop_
_geom_angle_atom_site_label_1
_geom_angle_site_symmetry_1
_geom_angle_atom_site_label_2
_geom_angle_site_symmetry_2
_geom_angle_atom_site_label_3
_geom_angle_site_symmetry_3
_geom_angle
_geom_angle_publ_flag
C3 6_656 C2 . O1 . 122.20(5) yes
C3 6_656 C2 . C3 . 115.60(11) yes
O1 . C2 . C3 . 122.20(5) yes
C2 . C3 . O4 . 114.50(8) yes
C2 . C3 . C5 . 118.70(8) yes
O4 . C3 . C5 . 59.13(5) yes
C2 . C3 . H31 . 116.4 no
O4 . C3 . H31 . 116.5 no
C5 . C3 . H31 . 119.0 no
C3 . O4 . C5 . 61.87(5) yes
C3 . C5 . O4 . 59.01(5) yes
C3 . C5 . C6 . 122.58(8) yes
O4 . C5 . C6 . 115.60(7) yes
C3 . C5 . H51 . 116.4 no
O4 . C5 . H51 . 113.3 no
C6 . C5 . H51 . 116.4 no
C5 . C6 . C7 . 120.98(8) yes
C5 . C6 . C11 . 119.57(8) yes
C7 . C6 . C11 . 119.39(8) yes
C6 . C7 . C8 . 120.25(9) yes
C6 . C7 . H71 . 120.6 no
C8 . C7 . H71 . 119.1 no
C7 . C8 . C9 . 120.05(9) yes
C7 . C8 . H81 . 119.5 no
C9 . C8 . H81 . 120.4 no
C8 . C9 . C10 . 120.07(9) yes
C8 . C9 . H91 . 120.4 no
C10 . C9 . H91 . 119.5 no
C9 . C10 . C11 . 120.14(9) yes
C9 . C10 . H101 . 120.3 no
C11 . C10 . H101 . 119.5 no
C6 . C11 . C10 . 120.07(9) yes
C6 . C11 . H111 . 120.1 no
C10 . C11 . H111 . 119.8 no

loop_
_geom_bond_atom_site_label_1
_geom_bond_site_symmetry_1
_geom_bond_atom_site_label_2
_geom_bond_site_symmetry_2
_geom_bond_distance
_geom_bond_publ_flag
O1 . C2 . 1.2099(17) yes
C2 . C3 6_656 1.5009(11) yes
C2 . C3 . 1.5009(11) yes
C3 . O4 . 1.4363(10) yes
C3 . C5 . 1.4776(12) yes
C3 . H31 . 0.971 no
O4 . C5 . 1.4381(10) yes
C5 . C6 . 1.4848(12) yes
C5 . H51 . 0.976 no
C6 . C7 . 1.3941(13) yes
C6 . C11 . 1.3943(12) yes
C7 . C8 . 1.3866(13) yes
C7 . H71 . 0.967 no
C8 . C9 . 1.3881(15) yes
C8 . H81 . 0.958 no
C9 . C10 . 1.3830(16) yes
C9 . H91 . 0.979 no
C10 . C11 . 1.3910(13) yes
C10 . H101 . 0.973 no
C11 . H111 . 0.972 no
